data_1570708
loop_
_publ_author_name
'Shablinskii, Andrey'
'Bubnova, Rimma'
'Shorets, Olga'
'Krzhizhanovskaya, Maria'
'Volkov, Sergey'
'Filatov, Stanislav'

_publ_section_title
;
 Novel High-Temperature Modification of Belomarinaite KNaSO4: Crystal
 Structure and Thermal Order--Disorder Phase Transitions
;
_journal_issue 1
_journal_name_full Crystals
_journal_page_first 27
_journal_paper_doi 10.3390/cryst14010027
_journal_volume 14
_journal_year 2023
_chemical_formula_sum 'K Na O4 S'
_chemical_formula_weight 158.1
_space_group_IT_number 194
_space_group_name_Hall '-P 6c 2c'
_space_group_name_H-M_alt 'P 63/m m c'
_symmetry_cell_setting hexagonal
_symmetry_Int_Tables_number 194
_symmetry_space_group_name_Hall '-P 6c 2c'
_symmetry_space_group_name_H-M 'P 63/m m c'
_cell_angle_alpha 90
_cell_angle_beta 90
_cell_angle_gamma 120
_cell_formula_units_Z 2
_cell_length_a 5.669(5)
_cell_length_b 5.669(5)
_cell_length_c 7.750(3)
_cell_measurement_reflns_used 224
_cell_measurement_temperature 773.0(6)
_cell_measurement_theta_max 27.63
_cell_measurement_theta_min 4.12
_cell_volume 215.7(3)
_computing_cell_refinement 'CrysAlisPro 1.171.41.104a (Rigaku OD, 2021)'
_computing_data_collection 'CrysAlisPro 1.171.41.104a (Rigaku OD, 2021)'
_computing_data_reduction 'CrysAlisPro 1.171.41.104a (Rigaku OD, 2021)'
_diffrn_ambient_temperature 773
_diffrn_detector 'Hybrid Pixel Array Detector'
_diffrn_detector_area_resol_mean 10.0000
_diffrn_measured_fraction_theta_full 0.98
_diffrn_measured_fraction_theta_max 0.95
_diffrn_measurement_device 'four-circle diffractometer'
_diffrn_measurement_device_type 'XtaLAB Synergy, Single source at home/near, HyPix'
_diffrn_measurement_method '\w scans'
_diffrn_radiation_monochromator mirror
_diffrn_radiation_probe x-ray
_diffrn_radiation_source 'X-ray tube'
_diffrn_radiation_type 'Mo K\a'
_diffrn_radiation_wavelength 0.71073
_diffrn_reflns_av_R_equivalents 0.0752
_diffrn_reflns_av_unetI/netI 0.0498
_diffrn_reflns_limit_h_max 6
_diffrn_reflns_limit_h_min -7
_diffrn_reflns_limit_k_max 7
_diffrn_reflns_limit_k_min -5
_diffrn_reflns_limit_l_max 7
_diffrn_reflns_limit_l_min -10
_diffrn_reflns_number 738
_diffrn_reflns_theta_full 27.86
_diffrn_reflns_theta_max 28.38
_diffrn_reflns_theta_min 4.15
_diffrn_source 'micro-focus sealed X-ray tube'
_exptl_absorpt_coefficient_mu 1.695
_exptl_absorpt_correction_T_max 1
_exptl_absorpt_correction_T_min 0.607
_exptl_absorpt_correction_type multi-scan
_exptl_absorpt_process_details
;
CrysAlisPro 1.171.41.104a (Rigaku Oxford Diffraction, 2021)
Empirical absorption correction using spherical harmonics,
implemented in SCALE3 ABSPACK scaling algorithm.
;
_exptl_crystal_density_diffrn 2.4352
_exptl_crystal_description Table
_exptl_crystal_F_000 156
_exptl_crystal_size_max 0.05
_exptl_crystal_size_mid 0.04
_exptl_crystal_size_min 0.03
_refine_ls_extinction_coef 14000(4000)
_refine_ls_extinction_method 'B-C type 1 Gaussian isotropic (Becker & Coppens, 1974)'
_refine_ls_goodness_of_fit_gt 2.74
_refine_ls_goodness_of_fit_ref 1.74
_refine_ls_number_constraints 8
_refine_ls_number_parameters 14
_refine_ls_number_reflns 116
_refine_ls_number_restraints 1
_refine_ls_R_factor_all 0.1185
_refine_ls_R_factor_gt 0.0559
_refine_ls_shift/su_max 0.0483
_refine_ls_shift/su_mean 0.0199
_refine_ls_structure_factor_coef F
_refine_ls_weighting_details w=1/(\s^2^(F)+0.0001F^2^)
_refine_ls_weighting_scheme sigma
_refine_ls_wR_factor_gt 0.0591
_refine_ls_wR_factor_ref 0.0665
_reflns_number_gt 47
_reflns_number_total 116
_reflns_threshold_expression I>3\s(I)
_cod_data_source_file KNaSO4-773K-241123.cif
_cod_data_source_block I
_cod_depositor_comments
;
The following automatic conversions were performed:

data item '_diffrn_radiation_probe' value 'X-ray' was changed to
'x-ray' in accordance with the
/home/data/users/saulius/crontab/automatic-downloads/current/MDPI/lib/dictionaries/cif_core.dic
dictionary named 'cif_core.dic' version 2.4.2 last updated on
2011-04-26.

Automatic conversion script
Id: cif_fix_values 8170 2020-07-09 18:12:32Z antanas 
;
_cod_original_cell_volume 215.68(8)
_cod_original_formula_sum 'K1 Na1 O4 S1'
_cod_database_code 1570708

loop_
_space_group_symop_id
_space_group_symop_operation_xyz
1 x,y,z
2 -y,x-y,z
3 -x+y,-x,z
4 -x,-y,z+1/2
5 y,-x+y,z+1/2
6 x-y,x,z+1/2
7 y,x,-z
8 x-y,-y,-z
9 -x,-x+y,-z
10 -y,-x,-z+1/2
11 -x+y,y,-z+1/2
12 x,x-y,-z+1/2
13 -x,-y,-z
14 y,-x+y,-z
15 x-y,x,-z
16 x,y,-z+1/2
17 -y,x-y,-z+1/2
18 -x+y,-x,-z+1/2
19 -y,-x,z
20 -x+y,y,z
21 x,x-y,z
22 y,x,z+1/2
23 x-y,-y,z+1/2
24 -x,-x+y,z+1/2

loop_
_atom_site_label
_atom_site_type_symbol
_atom_site_fract_x
_atom_site_fract_y
_atom_site_fract_z
_atom_site_adp_type
_atom_site_U_iso_or_equiv
_atom_site_site_symmetry_multiplicity
_atom_site_occupancy
_atom_site_calc_flag
_atom_site_refinement_flags
_atom_site_disorder_assembly
_atom_site_disorder_group
K1 K 0 0 0 Uani 0.171(2) 2 0.5 d . . .
Na1' Na 0 0 0 Uani 0.171(2) 2 0.5 d . . .
K2 K 0.333333 0.666667 0.75 Uani 0.210(4) 2 0.5 d . . .
Na2' Na 0.333333 0.666667 0.75 Uani 0.210(4) 2 0.5 d . . .
S1 S 0.333333 0.666667 0.25 Uani 0.114(2) 2 1 d . . .
O1 O 0.1950(10) 0.3899(19) 0.25 Uani 0.248(6) 6 0.6667 d . . .
O2 O 0.2842(10) 0.568(2) 0.434(4) Uani 0.248(6) 12 0.3333 d . . .

loop_
_atom_site_aniso_label
_atom_site_aniso_type_symbol
_atom_site_aniso_U_11
_atom_site_aniso_U_22
_atom_site_aniso_U_33
_atom_site_aniso_U_12
_atom_site_aniso_U_13
_atom_site_aniso_U_23
K1 K 0.177(3) 0.177(3) 0.158(4) 0.0887(14) 0 0
Na1' Na 0.177(3) 0.177(3) 0.158(4) 0.0887(14) 0 0
K2 K 0.133(3) 0.133(3) 0.363(9) 0.0666(14) 0 0
Na2' Na 0.133(3) 0.133(3) 0.363(9) 0.0666(14) 0 0
S1 S 0.097(2) 0.097(2) 0.147(4) 0.0486(11) 0 0
O1 O 0.192(6) 0.120(5) 0.407(14) 0.060(3) 0 0
O2 O 0.192(6) 0.120(5) 0.407(14) 0.060(3) 0 0

loop_
_atom_type_symbol
_atom_type_scat_dispersion_real
_atom_type_scat_dispersion_imag
_atom_type_scat_source
K -12.6853 5.5947 'International Tables Vol C tables 4.2.6.8 and 6.1.1.1'
Na -6.3618 5.1693 'International Tables Vol C tables 4.2.6.8 and 6.1.1.1'
O -4.7194 3.0431 'International Tables Vol C tables 4.2.6.8 and 6.1.1.1'
S -9.3232 4.5602 'International Tables Vol C tables 4.2.6.8 and 6.1.1.1'

loop_
_exptl_crystal_face_index_h
_exptl_crystal_face_index_k
_exptl_crystal_face_index_l
_exptl_crystal_face_perp_dist
? ? ? ?

loop_
_geom_angle_atom_site_label_1
_geom_angle_atom_site_label_2
_geom_angle_atom_site_label_3
_geom_angle_site_symmetry_1
_geom_angle_site_symmetry_2
_geom_angle_site_symmetry_3
_geom_angle
_geom_angle_publ_flag
O1 K1 O1 . . 2_555 74.99(19) ?
O1 K1 O1 . . 3_555 75.0(2) ?
O1 K1 O1 . . 4_554 180.0(5) ?
O1 K1 O1 . . 5_554 105.01(19) ?
O1 K1 O1 . . 6_554 105.0(2) ?
O1 K1 O2 . . 4_554 145.1(6) ?
O1 K1 O2 . . 5_554 77.5(5) ?
O1 K1 O2 . . 6_554 77.5(5) ?
O1 K1 O2 . . 10_555 102.5(4) ?
O1 K1 O2 . . 11_555 34.9(6) ?
O1 K1 O2 . . 12_555 102.5(5) ?
O1 K1 O1 2_555 . 3_555 75.0(3) ?
O1 K1 O1 2_555 . 4_554 105.01(19) ?
O1 K1 O1 2_555 . 5_554 180.0(5) ?
O1 K1 O1 2_555 . 6_554 105.0(3) ?
O1 K1 O2 2_555 . 4_554 77.5(5) ?
O1 K1 O2 2_555 . 5_554 145.1(6) ?
O1 K1 O2 2_555 . 6_554 77.5(5) ?
O1 K1 O2 2_555 . 10_555 34.9(6) ?
O1 K1 O2 2_555 . 11_555 102.5(5) ?
O1 K1 O2 2_555 . 12_555 102.5(5) ?
O1 K1 O1 3_555 . 4_554 105.0(2) ?
O1 K1 O1 3_555 . 5_554 105.0(3) ?
O1 K1 O1 3_555 . 6_554 180.0(5) ?
O1 K1 O2 3_555 . 4_554 77.5(5) ?
O1 K1 O2 3_555 . 5_554 77.5(5) ?
O1 K1 O2 3_555 . 6_554 145.1(6) ?
O1 K1 O2 3_555 . 10_555 102.5(5) ?
O1 K1 O2 3_555 . 11_555 102.5(5) ?
O1 K1 O2 3_555 . 12_555 34.9(6) ?
O1 K1 O1 4_554 . 5_554 74.99(19) ?
O1 K1 O1 4_554 . 6_554 75.0(2) ?
O1 K1 O2 4_554 . 4_554 34.9(6) ?
O1 K1 O2 4_554 . 5_554 102.5(5) ?
O1 K1 O2 4_554 . 6_554 102.5(5) ?
O1 K1 O2 4_554 . 10_555 77.5(4) ?
O1 K1 O2 4_554 . 11_555 145.1(6) ?
O1 K1 O2 4_554 . 12_555 77.5(5) ?
O1 K1 O1 5_554 . 6_554 75.0(3) ?
O1 K1 O2 5_554 . 4_554 102.5(5) ?
O1 K1 O2 5_554 . 5_554 34.9(6) ?
O1 K1 O2 5_554 . 6_554 102.5(5) ?
O1 K1 O2 5_554 . 10_555 145.1(6) ?
O1 K1 O2 5_554 . 11_555 77.5(5) ?
O1 K1 O2 5_554 . 12_555 77.5(5) ?
O1 K1 O2 6_554 . 4_554 102.5(5) ?
O1 K1 O2 6_554 . 5_554 102.5(5) ?
O1 K1 O2 6_554 . 6_554 34.9(6) ?
O1 K1 O2 6_554 . 10_555 77.5(5) ?
O1 K1 O2 6_554 . 11_555 77.5(5) ?
O1 K1 O2 6_554 . 12_555 145.1(6) ?
O2 K1 O2 4_554 . 5_554 116.8(4) ?
O2 K1 O2 4_554 . 6_554 116.8(3) ?
O2 K1 O2 4_554 . 10_555 63.2(3) ?
O2 K1 O2 4_554 . 11_555 180.0(5) ?
O2 K1 O2 4_554 . 12_555 63.2(3) ?
O2 K1 O2 5_554 . 6_554 116.8(4) ?
O2 K1 O2 5_554 . 10_555 180.0(5) ?
O2 K1 O2 5_554 . 11_555 63.2(4) ?
O2 K1 O2 5_554 . 12_555 63.2(4) ?
O2 K1 O2 6_554 . 10_555 63.2(3) ?
O2 K1 O2 6_554 . 11_555 63.2(4) ?
O2 K1 O2 6_554 . 12_555 180.0(5) ?
O2 K1 O2 10_555 . 11_555 116.8(4) ?
O2 K1 O2 10_555 . 12_555 116.8(3) ?
O2 K1 O2 11_555 . 12_555 116.8(4) ?
O1 Na1' O1 . . 2_555 74.99(19) ?
O1 Na1' O1 . . 3_555 75.0(2) ?
O1 Na1' O1 . . 4_554 180.0(5) ?
O1 Na1' O1 . . 5_554 105.01(19) ?
O1 Na1' O1 . . 6_554 105.0(2) ?
O1 Na1' O2 . . 4_554 145.1(6) ?
O1 Na1' O2 . . 5_554 77.5(5) ?
O1 Na1' O2 . . 6_554 77.5(5) ?
O1 Na1' O2 . . 10_555 102.5(4) ?
O1 Na1' O2 . . 11_555 34.9(6) ?
O1 Na1' O2 . . 12_555 102.5(5) ?
O1 Na1' O1 2_555 . 3_555 75.0(3) ?
O1 Na1' O1 2_555 . 4_554 105.01(19) ?
O1 Na1' O1 2_555 . 5_554 180.0(5) ?
O1 Na1' O1 2_555 . 6_554 105.0(3) ?
O1 Na1' O2 2_555 . 4_554 77.5(5) ?
O1 Na1' O2 2_555 . 5_554 145.1(6) ?
O1 Na1' O2 2_555 . 6_554 77.5(5) ?
O1 Na1' O2 2_555 . 10_555 34.9(6) ?
O1 Na1' O2 2_555 . 11_555 102.5(5) ?
O1 Na1' O2 2_555 . 12_555 102.5(5) ?
O1 Na1' O1 3_555 . 4_554 105.0(2) ?
O1 Na1' O1 3_555 . 5_554 105.0(3) ?
O1 Na1' O1 3_555 . 6_554 180.0(5) ?
O1 Na1' O2 3_555 . 4_554 77.5(5) ?
O1 Na1' O2 3_555 . 5_554 77.5(5) ?
O1 Na1' O2 3_555 . 6_554 145.1(6) ?
O1 Na1' O2 3_555 . 10_555 102.5(5) ?
O1 Na1' O2 3_555 . 11_555 102.5(5) ?
O1 Na1' O2 3_555 . 12_555 34.9(6) ?
O1 Na1' O1 4_554 . 5_554 74.99(19) ?
O1 Na1' O1 4_554 . 6_554 75.0(2) ?
O1 Na1' O2 4_554 . 4_554 34.9(6) ?
O1 Na1' O2 4_554 . 5_554 102.5(5) ?
O1 Na1' O2 4_554 . 6_554 102.5(5) ?
O1 Na1' O2 4_554 . 10_555 77.5(4) ?
O1 Na1' O2 4_554 . 11_555 145.1(6) ?
O1 Na1' O2 4_554 . 12_555 77.5(5) ?
O1 Na1' O1 5_554 . 6_554 75.0(3) ?
O1 Na1' O2 5_554 . 4_554 102.5(5) ?
O1 Na1' O2 5_554 . 5_554 34.9(6) ?
O1 Na1' O2 5_554 . 6_554 102.5(5) ?
O1 Na1' O2 5_554 . 10_555 145.1(6) ?
O1 Na1' O2 5_554 . 11_555 77.5(5) ?
O1 Na1' O2 5_554 . 12_555 77.5(5) ?
O1 Na1' O2 6_554 . 4_554 102.5(5) ?
O1 Na1' O2 6_554 . 5_554 102.5(5) ?
O1 Na1' O2 6_554 . 6_554 34.9(6) ?
O1 Na1' O2 6_554 . 10_555 77.5(5) ?
O1 Na1' O2 6_554 . 11_555 77.5(5) ?
O1 Na1' O2 6_554 . 12_555 145.1(6) ?
O2 Na1' O2 4_554 . 5_554 116.8(4) ?
O2 Na1' O2 4_554 . 6_554 116.8(3) ?
O2 Na1' O2 4_554 . 10_555 63.2(3) ?
O2 Na1' O2 4_554 . 11_555 180.0(5) ?
O2 Na1' O2 4_554 . 12_555 63.2(3) ?
O2 Na1' O2 5_554 . 6_554 116.8(4) ?
O2 Na1' O2 5_554 . 10_555 180.0(5) ?
O2 Na1' O2 5_554 . 11_555 63.2(4) ?
O2 Na1' O2 5_554 . 12_555 63.2(4) ?
O2 Na1' O2 6_554 . 10_555 63.2(3) ?
O2 Na1' O2 6_554 . 11_555 63.2(4) ?
O2 Na1' O2 6_554 . 12_555 180.0(5) ?
O2 Na1' O2 10_555 . 11_555 116.8(4) ?
O2 Na1' O2 10_555 . 12_555 116.8(3) ?
O2 Na1' O2 11_555 . 12_555 116.8(4) ?
O1 K2 O1 4_565 . 4_665 168.8(3) ?
O1 K2 O1 4_565 . 5_555 120.0(3) ?
O1 K2 O1 4_565 . 5_565 71.2(3) ?
O1 K2 O1 4_565 . 6_555 48.8(3) ?
O1 K2 O1 4_565 . 6_665 120.0(3) ?
O1 K2 O2 4_565 . . 88.92(17) ?
O1 K2 O2 4_565 . 2_665 100.1(3) ?
O1 K2 O2 4_565 . 3_565 81.0(3) ?
O1 K2 O2 4_565 . 10_666 100.1(3) ?
O1 K2 O2 4_565 . 11_556 88.9(3) ?
O1 K2 O2 4_565 . 12_566 81.0(2) ?
O1 K2 O1 4_665 . 5_555 48.8(3) ?
O1 K2 O1 4_665 . 5_565 120.0(3) ?
O1 K2 O1 4_665 . 6_555 120.0(3) ?
O1 K2 O1 4_665 . 6_665 71.2(3) ?
O1 K2 O2 4_665 . . 88.9(2) ?
O1 K2 O2 4_665 . 2_665 81.0(3) ?
O1 K2 O2 4_665 . 3_565 100.1(3) ?
O1 K2 O2 4_665 . 10_666 81.0(3) ?
O1 K2 O2 4_665 . 11_556 88.9(3) ?
O1 K2 O2 4_665 . 12_566 100.1(2) ?
O1 K2 O1 5_555 . 5_565 168.8(3) ?
O1 K2 O1 5_555 . 6_555 71.2(3) ?
O1 K2 O1 5_555 . 6_665 120.0(3) ?
O1 K2 O2 5_555 . . 81.0(3) ?
O1 K2 O2 5_555 . 2_665 88.9(3) ?
O1 K2 O2 5_555 . 3_565 100.1(2) ?
O1 K2 O2 5_555 . 10_666 88.9(2) ?
O1 K2 O2 5_555 . 11_556 81.0(3) ?
O1 K2 O2 5_555 . 12_566 100.1(3) ?
O1 K2 O1 5_565 . 6_555 120.0(3) ?
O1 K2 O1 5_565 . 6_665 48.8(3) ?
O1 K2 O2 5_565 . . 100.1(3) ?
O1 K2 O2 5_565 . 2_665 88.9(3) ?
O1 K2 O2 5_565 . 3_565 81.0(2) ?
O1 K2 O2 5_565 . 10_666 88.92(17) ?
O1 K2 O2 5_565 . 11_556 100.1(3) ?
O1 K2 O2 5_565 . 12_566 81.0(3) ?
O1 K2 O1 6_555 . 6_665 168.8(3) ?
O1 K2 O2 6_555 . . 80.97(16) ?
O1 K2 O2 6_555 . 2_665 100.1(2) ?
O1 K2 O2 6_555 . 3_565 88.92(18) ?
O1 K2 O2 6_555 . 10_666 100.12(19) ?
O1 K2 O2 6_555 . 11_556 81.0(2) ?
O1 K2 O2 6_555 . 12_566 88.92(15) ?
O1 K2 O2 6_665 . . 100.12(19) ?
O1 K2 O2 6_665 . 2_665 81.0(2) ?
O1 K2 O2 6_665 . 3_565 88.92(15) ?
O1 K2 O2 6_665 . 10_666 80.97(16) ?
O1 K2 O2 6_665 . 11_556 100.1(2) ?
O1 K2 O2 6_665 . 12_566 88.92(18) ?
O2 K2 O2 . . 2_665 19.2(3) ?
O2 K2 O2 . . 3_565 19.2(4) ?
O2 K2 O2 . . 10_666 168.9(4) ?
O2 K2 O2 . . 11_556 157.7(4) ?
O2 K2 O2 . . 12_566 168.93(18) ?
O2 K2 O2 2_665 . 3_565 19.2(4) ?
O2 K2 O2 2_665 . 10_666 157.7(4) ?
O2 K2 O2 2_665 . 11_556 168.9(5) ?
O2 K2 O2 2_665 . 12_566 168.9(4) ?
O2 K2 O2 3_565 . 10_666 168.93(18) ?
O2 K2 O2 3_565 . 11_556 168.9(4) ?
O2 K2 O2 3_565 . 12_566 157.7(4) ?
O2 K2 O2 10_666 . 11_556 19.2(3) ?
O2 K2 O2 10_666 . 12_566 19.2(4) ?
O2 K2 O2 11_556 . 12_566 19.2(4) ?
O1 Na2' O1 4_565 . 4_665 168.8(3) ?
O1 Na2' O1 4_565 . 5_555 120.0(3) ?
O1 Na2' O1 4_565 . 5_565 71.2(3) ?
O1 Na2' O1 4_565 . 6_555 48.8(3) ?
O1 Na2' O1 4_565 . 6_665 120.0(3) ?
O1 Na2' O2 4_565 . . 88.92(17) ?
O1 Na2' O2 4_565 . 2_665 100.1(3) ?
O1 Na2' O2 4_565 . 3_565 81.0(3) ?
O1 Na2' O2 4_565 . 10_666 100.1(3) ?
O1 Na2' O2 4_565 . 11_556 88.9(3) ?
O1 Na2' O2 4_565 . 12_566 81.0(2) ?
O1 Na2' O1 4_665 . 5_555 48.8(3) ?
O1 Na2' O1 4_665 . 5_565 120.0(3) ?
O1 Na2' O1 4_665 . 6_555 120.0(3) ?
O1 Na2' O1 4_665 . 6_665 71.2(3) ?
O1 Na2' O2 4_665 . . 88.9(2) ?
O1 Na2' O2 4_665 . 2_665 81.0(3) ?
O1 Na2' O2 4_665 . 3_565 100.1(3) ?
O1 Na2' O2 4_665 . 10_666 81.0(3) ?
O1 Na2' O2 4_665 . 11_556 88.9(3) ?
O1 Na2' O2 4_665 . 12_566 100.1(2) ?
O1 Na2' O1 5_555 . 5_565 168.8(3) ?
O1 Na2' O1 5_555 . 6_555 71.2(3) ?
O1 Na2' O1 5_555 . 6_665 120.0(3) ?
O1 Na2' O2 5_555 . . 81.0(3) ?
O1 Na2' O2 5_555 . 2_665 88.9(3) ?
O1 Na2' O2 5_555 . 3_565 100.1(2) ?
O1 Na2' O2 5_555 . 10_666 88.9(2) ?
O1 Na2' O2 5_555 . 11_556 81.0(3) ?
O1 Na2' O2 5_555 . 12_566 100.1(3) ?
O1 Na2' O1 5_565 . 6_555 120.0(3) ?
O1 Na2' O1 5_565 . 6_665 48.8(3) ?
O1 Na2' O2 5_565 . . 100.1(3) ?
O1 Na2' O2 5_565 . 2_665 88.9(3) ?
O1 Na2' O2 5_565 . 3_565 81.0(2) ?
O1 Na2' O2 5_565 . 10_666 88.92(17) ?
O1 Na2' O2 5_565 . 11_556 100.1(3) ?
O1 Na2' O2 5_565 . 12_566 81.0(3) ?
O1 Na2' O1 6_555 . 6_665 168.8(3) ?
O1 Na2' O2 6_555 . . 80.97(16) ?
O1 Na2' O2 6_555 . 2_665 100.1(2) ?
O1 Na2' O2 6_555 . 3_565 88.92(18) ?
O1 Na2' O2 6_555 . 10_666 100.12(19) ?
O1 Na2' O2 6_555 . 11_556 81.0(2) ?
O1 Na2' O2 6_555 . 12_566 88.92(15) ?
O1 Na2' O2 6_665 . . 100.12(19) ?
O1 Na2' O2 6_665 . 2_665 81.0(2) ?
O1 Na2' O2 6_665 . 3_565 88.92(15) ?
O1 Na2' O2 6_665 . 10_666 80.97(16) ?
O1 Na2' O2 6_665 . 11_556 100.1(2) ?
O1 Na2' O2 6_665 . 12_566 88.92(18) ?
O2 Na2' O2 . . 2_665 19.2(3) ?
O2 Na2' O2 . . 3_565 19.2(4) ?
O2 Na2' O2 . . 10_666 168.9(4) ?
O2 Na2' O2 . . 11_556 157.7(4) ?
O2 Na2' O2 . . 12_566 168.93(18) ?
O2 Na2' O2 2_665 . 3_565 19.2(4) ?
O2 Na2' O2 2_665 . 10_666 157.7(4) ?
O2 Na2' O2 2_665 . 11_556 168.9(5) ?
O2 Na2' O2 2_665 . 12_566 168.9(4) ?
O2 Na2' O2 3_565 . 10_666 168.93(18) ?
O2 Na2' O2 3_565 . 11_556 168.9(4) ?
O2 Na2' O2 3_565 . 12_566 157.7(4) ?
O2 Na2' O2 10_666 . 11_556 19.2(3) ?
O2 Na2' O2 10_666 . 12_566 19.2(4) ?
O2 Na2' O2 11_556 . 12_566 19.2(4) ?
O1 S1 O1 . . 2_665 120.0(7) ?
O1 S1 O1 . . 3_565 120.0(4) ?
O1 S1 O2 . . . 71.3(5) ?
O1 S1 O2 . . 2_665 99.2(5) ?
O1 S1 O2 . . 3_565 99.2(3) ?
O1 S1 O2 . . 10_665 99.2(3) ?
O1 S1 O2 . . 11_555 71.3(5) ?
O1 S1 O2 . . 12_565 99.2(4) ?
O1 S1 O1 2_665 . 3_565 120.0(6) ?
O1 S1 O2 2_665 . . 99.2(3) ?
O1 S1 O2 2_665 . 2_665 71.3(5) ?
O1 S1 O2 2_665 . 3_565 99.2(5) ?
O1 S1 O2 2_665 . 10_665 71.3(5) ?
O1 S1 O2 2_665 . 11_555 99.2(5) ?
O1 S1 O2 2_665 . 12_565 99.2(3) ?
O1 S1 O2 3_565 . . 99.2(4) ?
O1 S1 O2 3_565 . 2_665 99.2(6) ?
O1 S1 O2 3_565 . 3_565 71.3(5) ?
O1 S1 O2 3_565 . 10_665 99.2(4) ?
O1 S1 O2 3_565 . 11_555 99.2(6) ?
O1 S1 O2 3_565 . 12_565 71.3(5) ?
O2 S1 O2 . . 2_665 32.2(6) ?
O2 S1 O2 . . 3_565 32.2(7) ?
O2 S1 O2 . . 10_665 161.5(6) ?
O2 S1 O2 . . 11_555 142.6(7) ?
O2 S1 O2 . . 12_565 161.5(3) ?
O2 S1 O2 2_665 . 3_565 32.2(8) ?
O2 S1 O2 2_665 . 10_665 142.6(7) ?
O2 S1 O2 2_665 . 11_555 161.5(8) ?
O2 S1 O2 2_665 . 12_565 161.5(6) ?
O2 S1 O2 3_565 . 10_665 161.5(3) ?
O2 S1 O2 3_565 . 11_555 161.5(6) ?
O2 S1 O2 3_565 . 12_565 142.6(8) ?
O2 S1 O2 10_665 . 11_555 32.2(6) ?
O2 S1 O2 10_665 . 12_565 32.2(7) ?
O2 S1 O2 11_555 . 12_565 32.2(8) ?

loop_
_geom_bond_atom_site_label_1
_geom_bond_atom_site_label_2
_geom_bond_site_symmetry_1
_geom_bond_site_symmetry_2
_geom_bond_distance
_geom_bond_publ_flag
K1 O1 . . 2.724(7) ?
K1 O1 . 2_555 2.724(7) ?
K1 O1 . 3_555 2.724(8) ?
K1 O1 . 4_554 2.724(7) ?
K1 O1 . 5_554 2.724(7) ?
K1 O1 . 6_554 2.724(8) ?
K1 O2 . 4_554 2.838(11) ?
K1 O2 . 5_554 2.838(11) ?
K1 O2 . 6_554 2.838(13) ?
K1 O2 . 10_555 2.838(11) ?
K1 O2 . 11_555 2.838(11) ?
K1 O2 . 12_555 2.838(13) ?
Na1' O1 . . 2.724(7) ?
Na1' O1 . 2_555 2.724(7) ?
Na1' O1 . 3_555 2.724(8) ?
Na1' O1 . 4_554 2.724(7) ?
Na1' O1 . 5_554 2.724(7) ?
Na1' O1 . 6_554 2.724(8) ?
Na1' O2 . 4_554 2.838(11) ?
Na1' O2 . 5_554 2.838(11) ?
Na1' O2 . 6_554 2.838(13) ?
Na1' O2 . 10_555 2.838(11) ?
Na1' O2 . 11_555 2.838(11) ?
Na1' O2 . 12_555 2.838(13) ?
K2 O1 . 4_565 2.848(7) ?
K2 O1 . 4_665 2.848(8) ?
K2 O1 . 5_555 2.848(14) ?
K2 O1 . 5_565 2.848(13) ?
K2 O1 . 6_555 2.848(7) ?
K2 O1 . 6_665 2.848(6) ?
K2 O2 . . 2.50(3) ?
K2 O2 . 2_665 2.50(3) ?
K2 O2 . 3_565 2.50(3) ?
K2 O2 . 10_666 2.50(3) ?
K2 O2 . 11_556 2.50(3) ?
K2 O2 . 12_566 2.50(3) ?
Na2' O1 . 4_565 2.848(7) ?
Na2' O1 . 4_665 2.848(8) ?
Na2' O1 . 5_555 2.848(14) ?
Na2' O1 . 5_565 2.848(13) ?
Na2' O1 . 6_555 2.848(7) ?
Na2' O1 . 6_665 2.848(6) ?
Na2' O2 . . 2.50(3) ?
Na2' O2 . 2_665 2.50(3) ?
Na2' O2 . 3_565 2.50(3) ?
Na2' O2 . 10_666 2.50(3) ?
Na2' O2 . 11_556 2.50(3) ?
Na2' O2 . 12_566 2.50(3) ?
S1 O1 . . 1.358(9) ?
S1 O1 . 2_665 1.358(9) ?
S1 O1 . 3_565 1.358(12) ?
S1 O2 . . 1.50(3) ?
S1 O2 . 2_665 1.50(3) ?
S1 O2 . 3_565 1.50(3) ?
S1 O2 . 10_665 1.50(3) ?
S1 O2 . 11_555 1.50(3) ?
S1 O2 . 12_565 1.50(3) ?

loop_
_geom_hbond_atom_site_label_D
_geom_hbond_atom_site_label_H
_geom_hbond_atom_site_label_A
_geom_hbond_site_symmetry_D
_geom_hbond_site_symmetry_H
_geom_hbond_site_symmetry_A
_geom_hbond_distance_DH
_geom_hbond_distance_HA
_geom_hbond_distance_DA
_geom_hbond_angle_DHA
_geom_hbond_publ_flag
? ? ? ? ? ? ? ? ? ? ?

loop_
_geom_torsion_atom_site_label_1
_geom_torsion_atom_site_label_2
_geom_torsion_atom_site_label_3
_geom_torsion_atom_site_label_4
_geom_torsion_site_symmetry_1
_geom_torsion_site_symmetry_2
_geom_torsion_site_symmetry_3
_geom_torsion_site_symmetry_4
_geom_torsion
_geom_torsion_publ_flag
? ? ? ? ? ? ? ? ? ?

loop_
_restr_angle_atom_site_label_1
_restr_angle_site_symmetry_1
_restr_angle_atom_site_label_2
_restr_angle_site_symmetry_2
_restr_angle_atom_site_label_3
_restr_angle_site_symmetry_3
_restr_angle_target
_restr_angle_target_weight_param
? ? ? ? ? ? ? ?

loop_
_restr_distance_atom_site_label_1
_restr_distance_site_symmetry_1
_restr_distance_atom_site_label_2
_restr_distance_site_symmetry_2
_restr_distance_target
_restr_distance_target_weight_param
S1 . O2 . 1.45 0.05

loop_
_restr_equal_angle_atom_site_label_1
_restr_equal_angle_site_symmetry_1
_restr_equal_angle_atom_site_label_2
_restr_equal_angle_site_symmetry_2
_restr_equal_angle_atom_site_label_3
_restr_equal_angle_site_symmetry_3
_restr_equal_angle_class_class_id
_restr_equal_angle_class_target_weight_param
? ? ? ? ? ? ? ?

loop_
_restr_equal_distance_atom_site_label_1
_restr_equal_distance_site_symmetry_1
_restr_equal_distance_atom_site_label_2
_restr_equal_distance_site_symmetry_2
_restr_equal_distance_class_class_id
_restr_equal_distance_class_target_weight_param
? ? ? ? ? ?

loop_
_restr_equal_torsion_atom_site_label_1
_restr_equal_torsion_site_symmetry_1
_restr_equal_torsion_atom_site_label_2
_restr_equal_torsion_site_symmetry_2
_restr_equal_torsion_atom_site_label_3
_restr_equal_torsion_site_symmetry_3
_restr_equal_torsion_atom_site_label_4
_restr_equal_torsion_site_symmetry_4
_restr_equal_torsion_class_class_id
_restr_equal_torsion_class_target_weight_param
? ? ? ? ? ? ? ? ? ?

loop_
_restr_torsion_atom_site_label_1
_restr_torsion_site_symmetry_1
_restr_torsion_atom_site_label_2
_restr_torsion_site_symmetry_2
_restr_torsion_atom_site_label_3
_restr_torsion_site_symmetry_3
_restr_torsion_atom_site_label_4
_restr_torsion_site_symmetry_4
_restr_torsion_angle_target
_restr_torsion_weight_param
? ? ? ? ? ? ? ? ? ?

loop_
_twin_individual_id
_twin_individual_mass_fraction_refined
_twin_individual_twin_matrix_11
_twin_individual_twin_matrix_12
_twin_individual_twin_matrix_13
_twin_individual_twin_matrix_21
_twin_individual_twin_matrix_22
_twin_individual_twin_matrix_23
_twin_individual_twin_matrix_31
_twin_individual_twin_matrix_32
_twin_individual_twin_matrix_33
1 0.5 1 0 0 0 1 0 0 0 1
2 0.5 -1 0 0 0 -1 0 0 0 1

loop_
_jana_atom_site_adp_c_label
_jana_atom_site_adp_c_type_symbol
_jana_atom_site_adp_c_111
_jana_atom_site_adp_c_112
_jana_atom_site_adp_c_113
_jana_atom_site_adp_c_122
_jana_atom_site_adp_c_123
_jana_atom_site_adp_c_133
_jana_atom_site_adp_c_222
_jana_atom_site_adp_c_223
_jana_atom_site_adp_c_233
_jana_atom_site_adp_c_333
? ? ? ? ? ? ? ? ? ? ? ?

loop_
_jana_atom_site_adp_d_label
_jana_atom_site_adp_d_type_symbol
_jana_atom_site_adp_d_1111
_jana_atom_site_adp_d_1112
_jana_atom_site_adp_d_1113
_jana_atom_site_adp_d_1122
_jana_atom_site_adp_d_1123
_jana_atom_site_adp_d_1133
_jana_atom_site_adp_d_1222
_jana_atom_site_adp_d_1223
_jana_atom_site_adp_d_1233
_jana_atom_site_adp_d_1333
_jana_atom_site_adp_d_2222
_jana_atom_site_adp_d_2223
_jana_atom_site_adp_d_2233
_jana_atom_site_adp_d_2333
_jana_atom_site_adp_d_3333
? ? ? ? ? ? ? ? ? ? ? ? ? ? ? ? ?

loop_
_jana_atom_site_adp_e_label
_jana_atom_site_adp_e_type_symbol
_jana_atom_site_adp_e_11111
_jana_atom_site_adp_e_11112
_jana_atom_site_adp_e_11113
_jana_atom_site_adp_e_11122
_jana_atom_site_adp_e_11123
_jana_atom_site_adp_e_11133
_jana_atom_site_adp_e_11222
_jana_atom_site_adp_e_11223
_jana_atom_site_adp_e_11233
_jana_atom_site_adp_e_11333
_jana_atom_site_adp_e_12222
_jana_atom_site_adp_e_12223
_jana_atom_site_adp_e_12233
_jana_atom_site_adp_e_12333
_jana_atom_site_adp_e_13333
_jana_atom_site_adp_e_22222
_jana_atom_site_adp_e_22223
_jana_atom_site_adp_e_22233
_jana_atom_site_adp_e_22333
_jana_atom_site_adp_e_23333
_jana_atom_site_adp_e_33333
? ? ? ? ? ? ? ? ? ? ? ? ? ? ? ? ? ? ? ? ? ? ?

loop_
_jana_atom_site_adp_f_label
_jana_atom_site_adp_f_type_symbol
_jana_atom_site_adp_f_111111
_jana_atom_site_adp_f_111112
_jana_atom_site_adp_f_111113
_jana_atom_site_adp_f_111122
_jana_atom_site_adp_f_111123
_jana_atom_site_adp_f_111133
_jana_atom_site_adp_f_111222
_jana_atom_site_adp_f_111223
_jana_atom_site_adp_f_111233
_jana_atom_site_adp_f_111333
_jana_atom_site_adp_f_112222
_jana_atom_site_adp_f_112223
_jana_atom_site_adp_f_112233
_jana_atom_site_adp_f_112333
_jana_atom_site_adp_f_113333
_jana_atom_site_adp_f_122222
_jana_atom_site_adp_f_122223
_jana_atom_site_adp_f_122233
_jana_atom_site_adp_f_122333
_jana_atom_site_adp_f_123333
_jana_atom_site_adp_f_133333
_jana_atom_site_adp_f_222222
_jana_atom_site_adp_f_222223
_jana_atom_site_adp_f_222233
_jana_atom_site_adp_f_222333
_jana_atom_site_adp_f_223333
_jana_atom_site_adp_f_233333
_jana_atom_site_adp_f_333333
? ? ? ? ? ? ? ? ? ? ? ? ? ? ? ? ? ? ? ? ? ? ? ? ? ? ? ? ? ?
